data_4118418
loop_
_publ_author_name
'Dixit Parmar'
'Hiroshi Matsubara'
'Kieran Price'
'Malcolm Spain'
'David J. Procter'

_publ_section_title
;
 Lactone Radical Cyclizations and Cyclization Cascades Mediated by
 SmI2-H2O
;
_journal_name_full 'Journal of the American Chemical Society'
_journal_page_first 12751
_journal_page_last 12757
_journal_paper_doi 10.1021/ja3047975
_journal_volume 134
_journal_year 2012
_chemical_formula_moiety 'C19 H28 O2'
_chemical_formula_sum 'C19 H28 O2'
_chemical_formula_weight 288.41
_chemical_name_systematic
; 
 ? 
;
_space_group_IT_number 14
_symmetry_cell_setting monoclinic
_symmetry_space_group_name_Hall '-P 2yn'
_symmetry_space_group_name_H-M 'P 1 21/n 1'
_atom_sites_solution_hydrogens geom
_atom_sites_solution_primary direct
_atom_sites_solution_secondary difmap
_audit_creation_method SHELXL-97
_cell_angle_alpha 90.00
_cell_angle_beta 101.693(7)
_cell_angle_gamma 90.00
_cell_formula_units_Z 4
_cell_length_a 7.4970(5)
_cell_length_b 18.6164(12)
_cell_length_c 11.6874(8)
_cell_measurement_reflns_used 780
_cell_measurement_temperature 100(2)
_cell_measurement_theta_max 25.92
_cell_measurement_theta_min 2.20
_cell_volume 1597.33(19)
_computing_cell_refinement
;
CrysAlisPro, Oxford Diffraction Ltd.,
Version 1.171.34.44 (release 25-10-2010 CrysAlis171 .NET)
(compiled Oct 25 2010,18:11:34)
;
_computing_data_collection 'Bruker SMART'
_computing_data_reduction
;
CrysAlisPro, Oxford Diffraction Ltd.,
Version 1.171.34.44 (release 25-10-2010 CrysAlis171 .NET)
(compiled Oct 25 2010,18:11:34)
;
_computing_molecular_graphics 'Bruker SHELXTL'
_computing_publication_material 'Bruker SHELXTL'
_computing_structure_refinement 'SHELXL-97 (Sheldrick, 1997)'
_computing_structure_solution 'SHELXS-97 (Sheldrick, 1990)'
_diffrn_ambient_temperature 100(2)
_diffrn_measured_fraction_theta_full 0.999
_diffrn_measured_fraction_theta_max 0.999
_diffrn_measurement_device_type 'CCD area detector'
_diffrn_measurement_method 'phi and omega scans'
_diffrn_radiation_monochromator graphite
_diffrn_radiation_source 'fine-focus sealed tube'
_diffrn_radiation_type MoK\a
_diffrn_radiation_wavelength 0.71073
_diffrn_reflns_av_R_equivalents 0.0521
_diffrn_reflns_av_sigmaI/netI 0.0474
_diffrn_reflns_limit_h_max 8
_diffrn_reflns_limit_h_min -8
_diffrn_reflns_limit_k_max 21
_diffrn_reflns_limit_k_min -22
_diffrn_reflns_limit_l_max 13
_diffrn_reflns_limit_l_min -13
_diffrn_reflns_number 11415
_diffrn_reflns_theta_full 25.02
_diffrn_reflns_theta_max 25.02
_diffrn_reflns_theta_min 2.09
_exptl_absorpt_coefficient_mu 0.075
_exptl_absorpt_correction_T_max 1.00000
_exptl_absorpt_correction_T_min 0.68665
_exptl_absorpt_correction_type multi-scan
_exptl_absorpt_process_details
;
CrysAlisPro, Oxford Diffraction Ltd.,
Version 1.171.34.44 (release 25-10-2010 CrysAlis171 .NET)
(compiled Oct 25 2010,18:11:34)
empirical absorption correction using spherical harmonics,
 implemented in SCALE3 ABSPACK scaling algorithm.
;
_exptl_crystal_colour colourless
_exptl_crystal_density_diffrn 1.199
_exptl_crystal_description plate
_exptl_crystal_F_000 632
_exptl_crystal_size_max 0.65
_exptl_crystal_size_mid 0.12
_exptl_crystal_size_min 0.06
_refine_diff_density_max 0.257
_refine_diff_density_min -0.233
_refine_diff_density_rms 0.048
_refine_ls_extinction_method none
_refine_ls_goodness_of_fit_ref 1.052
_refine_ls_hydrogen_treatment mixed
_refine_ls_matrix_type full
_refine_ls_number_parameters 201
_refine_ls_number_reflns 2804
_refine_ls_number_restraints 0
_refine_ls_restrained_S_all 1.052
_refine_ls_R_factor_all 0.0667
_refine_ls_R_factor_gt 0.0465
_refine_ls_shift/su_max 0.000
_refine_ls_shift/su_mean 0.000
_refine_ls_structure_factor_coef Fsqd
_refine_ls_weighting_details 'calc w=1/[\s^2^(Fo^2^)+(0.0578P)^2^+0.1375P] where P=(Fo^2^+2Fc^2^)/3'
_refine_ls_weighting_scheme calc
_refine_ls_wR_factor_gt 0.1087
_refine_ls_wR_factor_ref 0.1194
_reflns_number_gt 2131
_reflns_number_total 2804
_reflns_threshold_expression >2sigma(I)
_cod_data_source_file ja3047975_si_005.cif
_cod_data_source_block s3613-sm
_cod_original_cell_volume 1597.33(18)
_cod_original_sg_symbol_Hall -P2yn
_cod_database_code 4118418

loop_
_symmetry_equiv_pos_as_xyz
'x, y, z'
'-x+1/2, y+1/2, -z+1/2'
'-x, -y, -z'
'x-1/2, -y-1/2, z-1/2'

loop_
_atom_site_label
_atom_site_type_symbol
_atom_site_fract_x
_atom_site_fract_y
_atom_site_fract_z
_atom_site_U_iso_or_equiv
_atom_site_adp_type
_atom_site_occupancy
_atom_site_symmetry_multiplicity
_atom_site_calc_flag
_atom_site_refinement_flags
O1 O 1.09517(16) 0.81245(7) 0.24278(11) 0.0195(3) Uani 1 1 d .
O2 O 0.40393(18) 0.80930(7) 0.10257(11) 0.0211(3) Uani 1 1 d .
C1 C 0.9308(2) 0.85660(9) 0.21715(15) 0.0171(4) Uani 1 1 d .
C2 C 0.7946(2) 0.82528(9) 0.11218(14) 0.0159(4) Uani 1 1 d .
H2A H 0.6978 0.8625 0.0892 0.019 Uiso 1 1 calc R
C3 C 0.6928(2) 0.75336(9) 0.12907(15) 0.0158(4) Uani 1 1 d .
H3 H 0.6390 0.7387 0.0470 0.019 Uiso 1 1 calc R
C4 C 0.5220(2) 0.76245(9) 0.18473(15) 0.0167(4) Uani 1 1 d .
C5 C 0.5516(2) 0.79739(9) 0.30612(15) 0.0182(4) Uani 1 1 d .
H5A H 0.4309 0.8039 0.3268 0.022 Uiso 1 1 calc R
H5B H 0.6212 0.7633 0.3632 0.022 Uiso 1 1 calc R
C6 C 0.6505(2) 0.86973(9) 0.32130(16) 0.0184(4) Uani 1 1 d .
H6A H 0.6244 0.8934 0.3920 0.022 Uiso 1 1 calc R
H6B H 0.5990 0.9005 0.2535 0.022 Uiso 1 1 calc R
C7 C 0.8582(2) 0.86659(9) 0.33246(15) 0.0176(4) Uani 1 1 d .
H7 H 0.9047 0.8255 0.3853 0.021 Uiso 1 1 calc R
C8 C 0.9505(3) 0.93601(10) 0.38953(17) 0.0236(5) Uani 1 1 d .
H8A H 0.8592 0.9747 0.3875 0.028 Uiso 1 1 calc R
H8B H 1.0098 0.9269 0.4719 0.028 Uiso 1 1 calc R
C9 C 1.0923(2) 0.95754(10) 0.31825(16) 0.0238(5) Uani 1 1 d .
H9A H 1.2104 0.9336 0.3483 0.029 Uiso 1 1 calc R
H9B H 1.1110 1.0102 0.3201 0.029 Uiso 1 1 calc R
C10 C 1.0085(2) 0.93168(9) 0.19379(16) 0.0215(4) Uani 1 1 d .
H10 H 1.1073 0.9254 0.1486 0.026 Uiso 1 1 calc R
C11 C 0.8874(2) 0.81657(9) 0.00691(15) 0.0200(4) Uani 1 1 d .
H11A H 0.9380 0.8628 -0.0108 0.030 Uiso 1 1 calc R
H11B H 0.7976 0.8002 -0.0611 0.030 Uiso 1 1 calc R
H11C H 0.9857 0.7811 0.0256 0.030 Uiso 1 1 calc R
C12 C 0.8156(2) 0.68955(9) 0.17553(16) 0.0170(4) Uani 1 1 d .
C13 C 0.8751(2) 0.67266(9) 0.29467(15) 0.0183(4) Uani 1 1 d .
H13 H 0.8415 0.7030 0.3521 0.022 Uiso 1 1 calc R
C14 C 0.9819(2) 0.61256(9) 0.33006(17) 0.0215(4) Uani 1 1 d .
H14 H 1.0183 0.6020 0.4109 0.026 Uiso 1 1 calc R
C15 C 1.0358(2) 0.56797(10) 0.24857(17) 0.0237(5) Uani 1 1 d .
H15 H 1.1102 0.5273 0.2731 0.028 Uiso 1 1 calc R
C16 C 0.9799(2) 0.58343(10) 0.13094(17) 0.0245(5) Uani 1 1 d .
H16 H 1.0166 0.5532 0.0744 0.029 Uiso 1 1 calc R
C17 C 0.8701(2) 0.64289(10) 0.09476(16) 0.0205(4) Uani 1 1 d .
H17 H 0.8313 0.6521 0.0136 0.025 Uiso 1 1 calc R
C18 C 0.4254(2) 0.69005(9) 0.18611(16) 0.0210(4) Uani 1 1 d .
H18A H 0.3074 0.6974 0.2083 0.031 Uiso 1 1 calc R
H18B H 0.5006 0.6580 0.2428 0.031 Uiso 1 1 calc R
H18C H 0.4062 0.6684 0.1082 0.031 Uiso 1 1 calc R
C19 C 0.8678(3) 0.98528(10) 0.13035(17) 0.0273(5) Uani 1 1 d .
H19A H 0.7694 0.9906 0.1736 0.041 Uiso 1 1 calc R
H19B H 0.8175 0.9676 0.0514 0.041 Uiso 1 1 calc R
H19C H 0.9263 1.0319 0.1254 0.041 Uiso 1 1 calc R
H2O H 0.310(3) 0.8136(11) 0.131(2) 0.043(7) Uiso 1 1 d .
H1O H 1.061(3) 0.7696(13) 0.256(2) 0.053(8) Uiso 1 1 d .

loop_
_atom_site_aniso_label
_atom_site_aniso_U_11
_atom_site_aniso_U_22
_atom_site_aniso_U_33
_atom_site_aniso_U_23
_atom_site_aniso_U_13
_atom_site_aniso_U_12
O1 0.0120(7) 0.0209(7) 0.0269(8) 0.0004(6) 0.0067(5) 0.0017(6)
O2 0.0131(7) 0.0284(8) 0.0227(7) 0.0036(6) 0.0060(6) 0.0040(6)
C1 0.0126(9) 0.0193(10) 0.0210(10) 0.0010(8) 0.0070(8) 0.0030(8)
C2 0.0142(9) 0.0195(9) 0.0157(9) 0.0009(7) 0.0072(7) 0.0021(7)
C3 0.0137(9) 0.0207(10) 0.0141(9) -0.0028(8) 0.0051(7) -0.0002(8)
C4 0.0121(9) 0.0204(10) 0.0184(9) 0.0012(8) 0.0052(7) -0.0002(8)
C5 0.0131(9) 0.0238(10) 0.0202(10) 0.0013(8) 0.0092(8) 0.0009(8)
C6 0.0172(10) 0.0210(10) 0.0195(10) -0.0033(8) 0.0096(8) 0.0016(8)
C7 0.0167(10) 0.0200(10) 0.0172(10) -0.0006(8) 0.0062(7) -0.0006(8)
C8 0.0209(10) 0.0242(10) 0.0269(11) -0.0049(8) 0.0077(8) -0.0034(8)
C9 0.0205(10) 0.0209(10) 0.0307(11) -0.0020(8) 0.0069(9) -0.0041(8)
C10 0.0177(10) 0.0227(10) 0.0270(11) 0.0031(8) 0.0110(8) -0.0017(8)
C11 0.0186(10) 0.0245(10) 0.0192(10) -0.0003(8) 0.0091(8) -0.0016(8)
C12 0.0108(9) 0.0181(9) 0.0234(10) -0.0017(7) 0.0067(8) -0.0046(7)
C13 0.0148(10) 0.0180(10) 0.0231(10) -0.0033(8) 0.0061(8) -0.0022(8)
C14 0.0157(10) 0.0224(10) 0.0257(10) 0.0016(8) 0.0026(8) -0.0025(8)
C15 0.0156(10) 0.0198(10) 0.0367(12) 0.0035(9) 0.0081(8) 0.0001(8)
C16 0.0229(11) 0.0202(10) 0.0342(12) -0.0059(9) 0.0149(9) -0.0005(8)
C17 0.0198(10) 0.0216(10) 0.0228(10) -0.0008(8) 0.0105(8) -0.0027(8)
C18 0.0151(10) 0.0256(10) 0.0237(10) -0.0032(8) 0.0075(8) -0.0030(8)
C19 0.0284(11) 0.0213(10) 0.0353(12) 0.0033(9) 0.0135(9) -0.0003(9)

loop_
_atom_type_symbol
_atom_type_description
_atom_type_scat_dispersion_real
_atom_type_scat_dispersion_imag
_atom_type_scat_source
C C 0.0033 0.0016 'International Tables Vol C Tables 4.2.6.8 and 6.1.1.4'
H H 0.0000 0.0000 'International Tables Vol C Tables 4.2.6.8 and 6.1.1.4'
O O 0.0106 0.0060 'International Tables Vol C Tables 4.2.6.8 and 6.1.1.4'

loop_
_geom_angle_atom_site_label_1
_geom_angle_atom_site_label_2
_geom_angle_atom_site_label_3
_geom_angle
C1 O1 H1O 106.7(16)
C4 O2 H2O 103.7(15)
O1 C1 C2 110.19(14)
O1 C1 C10 102.16(13)
C2 C1 C10 114.20(14)
O1 C1 C7 108.47(13)
C2 C1 C7 116.15(14)
C10 C1 C7 104.59(14)
C11 C2 C1 110.00(14)
C11 C2 C3 108.67(14)
C1 C2 C3 118.79(14)
C11 C2 H2A 106.2
C1 C2 H2A 106.2
C3 C2 H2A 106.2
C12 C3 C4 114.94(14)
C12 C3 C2 115.57(14)
C4 C3 C2 114.88(14)
C12 C3 H3 102.9
C4 C3 H3 102.9
C2 C3 H3 102.9
O2 C4 C18 107.98(14)
O2 C4 C5 108.08(13)
C18 C4 C5 110.08(14)
O2 C4 C3 103.33(13)
C18 C4 C3 109.82(14)
C5 C4 C3 117.02(14)
C6 C5 C4 117.13(14)
C6 C5 H5A 108.0
C4 C5 H5A 108.0
C6 C5 H5B 108.0
C4 C5 H5B 108.0
H5A C5 H5B 107.3
C5 C6 C7 115.80(14)
C5 C6 H6A 108.3
C7 C6 H6A 108.3
C5 C6 H6B 108.3
C7 C6 H6B 108.3
H6A C6 H6B 107.4
C6 C7 C8 111.13(14)
C6 C7 C1 117.07(14)
C8 C7 C1 105.48(14)
C6 C7 H7 107.6
C8 C7 H7 107.6
C1 C7 H7 107.6
C9 C8 C7 106.41(14)
C9 C8 H8A 110.4
C7 C8 H8A 110.4
C9 C8 H8B 110.4
C7 C8 H8B 110.4
H8A C8 H8B 108.6
C8 C9 C10 103.69(14)
C8 C9 H9A 111.0
C10 C9 H9A 111.0
C8 C9 H9B 111.0
C10 C9 H9B 111.0
H9A C9 H9B 109.0
C19 C10 C9 111.28(15)
C19 C10 C1 115.10(15)
C9 C10 C1 102.13(14)
C19 C10 H10 109.4
C9 C10 H10 109.4
C1 C10 H10 109.4
C2 C11 H11A 109.5
C2 C11 H11B 109.5
H11A C11 H11B 109.5
C2 C11 H11C 109.5
H11A C11 H11C 109.5
H11B C11 H11C 109.5
C17 C12 C13 116.72(16)
C17 C12 C3 118.51(16)
C13 C12 C3 124.75(15)
C14 C13 C12 121.46(17)
C14 C13 H13 119.3
C12 C13 H13 119.3
C15 C14 C13 120.61(18)
C15 C14 H14 119.7
C13 C14 H14 119.7
C16 C15 C14 119.15(18)
C16 C15 H15 120.4
C14 C15 H15 120.4
C15 C16 C17 120.55(17)
C15 C16 H16 119.7
C17 C16 H16 119.7
C16 C17 C12 121.49(17)
C16 C17 H17 119.3
C12 C17 H17 119.3
C4 C18 H18A 109.5
C4 C18 H18B 109.5
H18A C18 H18B 109.5
C4 C18 H18C 109.5
H18A C18 H18C 109.5
H18B C18 H18C 109.5
C10 C19 H19A 109.5
C10 C19 H19B 109.5
H19A C19 H19B 109.5
C10 C19 H19C 109.5
H19A C19 H19C 109.5
H19B C19 H19C 109.5

loop_
_geom_bond_atom_site_label_1
_geom_bond_atom_site_label_2
_geom_bond_distance
O1 C1 1.461(2)
O1 H1O 0.86(2)
O2 C4 1.456(2)
O2 H2O 0.84(2)
C1 C2 1.543(2)
C1 C10 1.559(2)
C1 C7 1.563(2)
C2 C11 1.540(2)
C2 C3 1.573(2)
C2 H2A 1.0000
C3 C12 1.533(2)
C3 C4 1.559(2)
C3 H3 1.0000
C4 C18 1.532(2)
C4 C5 1.535(2)
C5 C6 1.530(2)
C5 H5A 0.9900
C5 H5B 0.9900
C6 C7 1.537(2)
C6 H6A 0.9900
C6 H6B 0.9900
C7 C8 1.551(2)
C7 H7 1.0000
C8 C9 1.531(3)
C8 H8A 0.9900
C8 H8B 0.9900
C9 C10 1.540(2)
C9 H9A 0.9900
C9 H9B 0.9900
C10 C19 1.530(3)
C10 H10 1.0000
C11 H11A 0.9800
C11 H11B 0.9800
C11 H11C 0.9800
C12 C17 1.403(2)
C12 C13 1.409(2)
C13 C14 1.389(2)
C13 H13 0.9500
C14 C15 1.384(3)
C14 H14 0.9500
C15 C16 1.384(3)
C15 H15 0.9500
C16 C17 1.393(3)
C16 H16 0.9500
C17 H17 0.9500
C18 H18A 0.9800
C18 H18B 0.9800
C18 H18C 0.9800
C19 H19A 0.9800
C19 H19B 0.9800
C19 H19C 0.9800

loop_
_geom_hbond_atom_site_label_D
_geom_hbond_atom_site_label_H
_geom_hbond_atom_site_label_A
_geom_hbond_distance_DH
_geom_hbond_distance_HA
_geom_hbond_distance_DA
_geom_hbond_angle_DHA
_geom_hbond_site_symmetry_A
O2 H2O O1 0.84(2) 2.27(3) 3.0958(18) 168(2) 1_455

loop_
_geom_torsion_atom_site_label_1
_geom_torsion_atom_site_label_2
_geom_torsion_atom_site_label_3
_geom_torsion_atom_site_label_4
_geom_torsion
O1 C1 C2 C11 -54.48(18)
C10 C1 C2 C11 59.80(18)
C7 C1 C2 C11 -178.30(14)
O1 C1 C2 C3 71.58(18)
C10 C1 C2 C3 -174.13(14)
C7 C1 C2 C3 -52.2(2)
C11 C2 C3 C12 71.37(18)
C1 C2 C3 C12 -55.3(2)
C11 C2 C3 C4 -151.13(15)
C1 C2 C3 C4 82.17(19)
C12 C3 C4 O2 -162.42(14)
C2 C3 C4 O2 59.81(17)
C12 C3 C4 C18 -47.43(19)
C2 C3 C4 C18 174.81(14)
C12 C3 C4 C5 78.97(19)
C2 C3 C4 C5 -58.8(2)
O2 C4 C5 C6 -63.57(18)
C18 C4 C5 C6 178.73(15)
C3 C4 C5 C6 52.5(2)
C4 C5 C6 C7 -76.9(2)
C5 C6 C7 C8 -160.07(15)
C5 C6 C7 C1 78.7(2)
O1 C1 C7 C6 -145.09(15)
C2 C1 C7 C6 -20.4(2)
C10 C1 C7 C6 106.46(16)
O1 C1 C7 C8 90.74(16)
C2 C1 C7 C8 -144.55(15)
C10 C1 C7 C8 -17.70(17)
C6 C7 C8 C9 -136.15(16)
C1 C7 C8 C9 -8.33(19)
C7 C8 C9 C10 31.54(19)
C8 C9 C10 C19 81.22(18)
C8 C9 C10 C1 -42.10(17)
O1 C1 C10 C19 163.08(14)
C2 C1 C10 C19 44.1(2)
C7 C1 C10 C19 -83.90(18)
O1 C1 C10 C9 -76.21(15)
C2 C1 C10 C9 164.85(14)
C7 C1 C10 C9 36.80(16)
C4 C3 C12 C17 130.98(16)
C2 C3 C12 C17 -91.55(19)
C4 C3 C12 C13 -47.2(2)
C2 C3 C12 C13 90.3(2)
C17 C12 C13 C14 -0.2(2)
C3 C12 C13 C14 177.99(16)
C12 C13 C14 C15 1.1(3)
C13 C14 C15 C16 -0.9(3)
C14 C15 C16 C17 -0.3(3)
C15 C16 C17 C12 1.2(3)
C13 C12 C17 C16 -0.9(2)
C3 C12 C17 C16 -179.25(16)
